data_1514423
loop_
_publ_author_name
'Suzuki, Kosuke'
'Sato, Rinta'
'Mizuno, Noritaka'

_publ_section_title
;
 Reversible switching of single-molecule magnet behaviors by
 transformation of dinuclear dysprosium cores in polyoxometalates
;
_journal_issue 2
_journal_name_full 'Chemical Science'
_journal_page_first 596
_journal_paper_doi 10.1039/c2sc21619a
_journal_volume 4
_journal_year 2013
_chemical_formula_sum 'C136 Cl16 Dy2 N8 O74 Si2 W20'
_chemical_formula_weight 7554.82
_chemical_name_systematic
;
?
;
_space_group_IT_number 14
_symmetry_cell_setting monoclinic
_symmetry_space_group_name_Hall '-P 2yn'
_symmetry_space_group_name_H-M 'P 1 21/n 1'
_atom_sites_solution_hydrogens none
_atom_sites_solution_primary direct
_atom_sites_solution_secondary difmap
_audit_creation_method SHELXL-97
_cell_angle_alpha 90.00
_cell_angle_beta 108.5758(3)
_cell_angle_gamma 90.00
_cell_formula_units_Z 2
_cell_length_a 15.30620(10)
_cell_length_b 47.6192(3)
_cell_length_c 15.63270(10)
_cell_measurement_temperature 153(2)
_cell_volume 10800.59(12)
_computing_cell_refinement HKL2000
_computing_data_collection 'Rigaku CrystalClear'
_computing_data_reduction HKL2000
_computing_structure_refinement 'SHELXL-97 (Sheldrick, 1997)'
_computing_structure_solution 'SHELXS-97 (Sheldrick, 1990)'
_diffrn_ambient_temperature 153(2)
_diffrn_measured_fraction_theta_full 0.958
_diffrn_measured_fraction_theta_max 0.958
_diffrn_radiation_monochromator 'Graphite Monochromator'
_diffrn_radiation_source 'Rotating Anode'
_diffrn_radiation_type MoKY=a
_diffrn_radiation_wavelength 0.71069
_diffrn_reflns_av_R_equivalents 0.0000
_diffrn_reflns_av_sigmaI/netI 0.0353
_diffrn_reflns_limit_h_max 20
_diffrn_reflns_limit_h_min 0
_diffrn_reflns_limit_k_max 62
_diffrn_reflns_limit_k_min 0
_diffrn_reflns_limit_l_max 20
_diffrn_reflns_limit_l_min -21
_diffrn_reflns_number 27779
_diffrn_reflns_theta_full 29.10
_diffrn_reflns_theta_max 29.10
_diffrn_reflns_theta_min 2.19
_exptl_absorpt_coefficient_mu 11.562
_exptl_absorpt_correction_type none
_exptl_crystal_colour colorless
_exptl_crystal_density_diffrn 2.323
_exptl_crystal_density_method 'not measured'
_exptl_crystal_description prism
_exptl_crystal_F_000 6752
_exptl_crystal_size_max 0.20
_exptl_crystal_size_mid 0.20
_exptl_crystal_size_min 0.20
_refine_diff_density_max 3.015
_refine_diff_density_min -2.599
_refine_diff_density_rms 0.288
_refine_ls_extinction_method none
_refine_ls_goodness_of_fit_ref 1.141
_refine_ls_hydrogen_treatment none
_refine_ls_matrix_type full
_refine_ls_number_parameters 788
_refine_ls_number_reflns 27779
_refine_ls_number_restraints 0
_refine_ls_restrained_S_all 1.141
_refine_ls_R_factor_all 0.0518
_refine_ls_R_factor_gt 0.0493
_refine_ls_shift/su_max 0.001
_refine_ls_shift/su_mean 0.000
_refine_ls_structure_factor_coef Fsqd
_refine_ls_weighting_details 'calc w=1/[Y=s^2^(Fo^2^)+(0.0309P)^2^+262.7045P] where P=(Fo^2^+2Fc^2^)/3'
_refine_ls_weighting_scheme calc
_refine_ls_wR_factor_gt 0.1160
_refine_ls_wR_factor_ref 0.1177
_reflns_number_gt 26406
_reflns_number_total 27779
_reflns_threshold_expression >2sigma(I)
_cod_data_source_file c2sc21619a.txt
_cod_data_source_block shelxl
_cod_original_cell_volume 10800.58(12)
_cod_original_sg_symbol_H-M p_21/n
_cod_database_code 1514423

loop_
_symmetry_equiv_pos_as_xyz
'x, y, z'
'-x+1/2, y+1/2, -z+1/2'
'-x, -y, -z'
'x-1/2, -y-1/2, z-1/2'

loop_
_atom_site_label
_atom_site_type_symbol
_atom_site_fract_x
_atom_site_fract_y
_atom_site_fract_z
_atom_site_U_iso_or_equiv
_atom_site_adp_type
_atom_site_occupancy
_atom_site_symmetry_multiplicity
_atom_site_calc_flag
_atom_site_refinement_flags
_atom_site_disorder_assembly
_atom_site_disorder_group
W1 W 0.55331(2) 0.077680(7) 0.34110(2) 0.01575(6) Uani 1 1 d . . .
W2 W 0.68711(2) 0.080339(7) 0.54930(2) 0.01547(6) Uani 1 1 d . . .
W3 W 0.23878(2) 0.056738(7) 0.45893(2) 0.01561(6) Uani 1 1 d . . .
W4 W 0.37280(2) 0.058270(7) 0.66899(2) 0.01735(7) Uani 1 1 d . . .
W5 W 0.30615(2) 0.094293(7) 0.28310(2) 0.01577(6) Uani 1 1 d . . .
W6 W 0.59190(2) 0.097433(7) 0.73202(2) 0.01683(7) Uani 1 1 d . . .
W7 W 0.43514(2) 0.150755(7) 0.35914(2) 0.01827(7) Uani 1 1 d . . .
W8 W 0.59505(2) 0.150190(7) 0.59602(2) 0.01884(7) Uani 1 1 d . . .
W9 W 0.25467(2) 0.135602(7) 0.42953(2) 0.01775(7) Uani 1 1 d . . .
W10 W 0.41263(2) 0.140434(7) 0.66744(2) 0.01926(7) Uani 1 1 d . . .
Si1 Si 0.45063(14) 0.09226(5) 0.50726(14) 0.0132(4) Uani 1 1 d . . .
Dy1 Dy 0.59978(3) 0.006587(8) 0.46316(3) 0.01621(7) Uani 1 1 d . . .
O1 O 0.5725(4) 0.04089(14) 0.3535(4) 0.0216(12) Uani 1 1 d . . .
O2 O 0.6841(4) 0.04290(13) 0.5404(4) 0.0189(11) Uani 1 1 d . . .
O3 O 0.2759(4) 0.02112(13) 0.4618(4) 0.0204(12) Uani 1 1 d . . .
O4 O 0.3945(4) 0.02235(14) 0.6496(4) 0.0212(12) Uani 1 1 d . . .
O5 O 0.5769(4) 0.08481(14) 0.2426(4) 0.0234(13) Uani 1 1 d . . .
O6 O 0.8036(4) 0.08609(14) 0.5943(4) 0.0224(12) Uani 1 1 d . . .
O7 O 0.1211(4) 0.05355(14) 0.4114(4) 0.0216(12) Uani 1 1 d . . .
O8 O 0.3484(5) 0.05698(14) 0.7686(5) 0.0261(13) Uani 1 1 d . . .
O9 O 0.6730(4) 0.08753(13) 0.4259(4) 0.0168(11) Uani 1 1 d . . .
O10 O 0.2495(4) 0.05833(13) 0.5844(4) 0.0191(11) Uani 1 1 d . . .
O11 O 0.4223(4) 0.07686(12) 0.2983(4) 0.0175(11) Uani 1 1 d . . .
O12 O 0.6519(4) 0.07984(12) 0.6592(4) 0.0164(11) Uani 1 1 d . . .
O13 O 0.2713(4) 0.06660(13) 0.3514(4) 0.0174(11) Uani 1 1 d . . .
O14 O 0.4994(4) 0.06931(13) 0.7134(4) 0.0199(12) Uani 1 1 d . . .
O15 O 0.5340(4) 0.07905(12) 0.4770(4) 0.0161(11) Uani 1 1 d . . .
O16 O 0.3861(4) 0.06872(13) 0.5328(4) 0.0163(11) Uani 1 1 d . . .
O17 O 0.2442(4) 0.08534(13) 0.1740(4) 0.0207(12) Uani 1 1 d . . .
O18 O 0.6642(4) 0.08935(15) 0.8371(4) 0.0254(13) Uani 1 1 d . . .
O19 O 0.5376(4) 0.12360(12) 0.3618(4) 0.0170(11) Uani 1 1 d . . .
O20 O 0.6544(4) 0.12369(12) 0.5485(4) 0.0173(11) Uani 1 1 d . . .
O21 O 0.2250(4) 0.10152(12) 0.4694(4) 0.0181(11) Uani 1 1 d . . .
O22 O 0.3437(4) 0.10360(13) 0.6583(4) 0.0190(11) Uani 1 1 d . . .
O23 O 0.3845(4) 0.11233(12) 0.4243(4) 0.0150(10) Uani 1 1 d . . .
O24 O 0.4948(4) 0.11347(12) 0.5944(4) 0.0151(10) Uani 1 1 d . . .
O25 O 0.3666(4) 0.12909(13) 0.2606(4) 0.0212(12) Uani 1 1 d . . .
O26 O 0.6440(4) 0.13242(13) 0.7121(4) 0.0207(12) Uani 1 1 d . . .
O27 O 0.2224(4) 0.11993(13) 0.3090(4) 0.0185(11) Uani 1 1 d . . .
O28 O 0.5021(4) 0.12187(13) 0.7621(4) 0.0188(11) Uani 1 1 d . . .
O29 O 0.5117(4) 0.15857(13) 0.4799(4) 0.0192(11) Uani 1 1 d . . .
O30 O 0.3270(4) 0.14608(13) 0.5486(4) 0.0194(12) Uani 1 1 d . . .
O31 O 0.3284(4) 0.16296(12) 0.3835(4) 0.0181(11) Uani 1 1 d . . .
O32 O 0.4985(4) 0.16520(12) 0.6465(4) 0.0198(12) Uani 1 1 d . . .
O33 O 0.4627(5) 0.17919(15) 0.3060(4) 0.0261(13) Uani 1 1 d . . .
O34 O 0.6652(5) 0.17915(14) 0.6146(4) 0.0261(13) Uani 1 1 d . . .
O35 O 0.1586(5) 0.15607(14) 0.4153(4) 0.0251(13) Uani 1 1 d . . .
O36 O 0.3624(5) 0.16103(14) 0.7285(4) 0.0253(13) Uani 1 1 d . . .
O37 O 0.4467(5) 0.01122(16) 0.4269(5) 0.0323(15) Uani 1 1 d . . .
N101 N 0.9195(5) 0.11124(16) 0.4003(5) 0.0202(14) Uiso 1 1 d . . .
C101 C 0.8974(6) 0.0803(2) 0.3932(6) 0.0237(17) Uiso 1 1 d . . .
C102 C 0.8164(6) 0.0712(2) 0.3113(6) 0.0253(18) Uiso 1 1 d . . .
C103 C 0.7986(8) 0.0396(3) 0.3231(8) 0.037(2) Uiso 1 1 d . . .
C104 C 0.7280(8) 0.0273(3) 0.2391(8) 0.039(2) Uiso 1 1 d . . .
C111 C 0.8422(6) 0.1267(2) 0.4243(6) 0.0233(17) Uiso 1 1 d . . .
C112 C 0.8563(7) 0.1582(2) 0.4367(7) 0.0276(19) Uiso 1 1 d . . .
C113 C 0.7785(8) 0.1703(3) 0.4684(8) 0.038(2) Uiso 1 1 d . . .
C114 C 0.7902(9) 0.2018(3) 0.4862(9) 0.048(3) Uiso 1 1 d . . .
C121 C 1.0123(6) 0.1153(2) 0.4738(6) 0.0233(17) Uiso 1 1 d . . .
C122 C 1.0129(7) 0.1100(2) 0.5692(7) 0.0272(19) Uiso 1 1 d . . .
C123 C 1.1114(7) 0.1094(2) 0.6315(7) 0.031(2) Uiso 1 1 d . . .
C124 C 1.1179(8) 0.1044(3) 0.7307(8) 0.041(3) Uiso 1 1 d . . .
C131 C 0.9252(6) 0.1232(2) 0.3122(6) 0.0253(18) Uiso 1 1 d . . .
C132 C 0.9917(7) 0.1082(2) 0.2724(7) 0.0274(19) Uiso 1 1 d . . .
C133 C 1.0041(8) 0.1264(2) 0.1960(7) 0.034(2) Uiso 1 1 d . . .
C134 C 0.9135(9) 0.1320(3) 0.1192(9) 0.045(3) Uiso 1 1 d . . .
N201 N 0.8332(5) 0.02178(16) 0.7848(5) 0.0200(14) Uiso 1 1 d . . .
C201 C 0.7320(7) 0.0124(2) 0.7570(7) 0.0268(19) Uiso 1 1 d . . .
C202 C 0.6895(6) 0.0120(2) 0.8336(6) 0.0260(18) Uiso 1 1 d . . .
C203 C 0.5986(7) -0.0046(2) 0.7999(7) 0.033(2) Uiso 1 1 d . . .
C204 C 0.5416(9) -0.0024(3) 0.8654(9) 0.042(3) Uiso 1 1 d . . .
C211 C 0.8971(6) 0.0018(2) 0.8529(6) 0.0228(17) Uiso 1 1 d . . .
C212 C 0.8847(7) -0.0288(2) 0.8239(7) 0.0269(18) Uiso 1 1 d . . .
C213 C 0.9622(8) -0.0470(2) 0.8871(8) 0.036(2) Uiso 1 1 d . . .
C214 C 1.0558(9) -0.0420(3) 0.8744(9) 0.048(3) Uiso 1 1 d . . .
C221 C 0.8563(6) 0.0224(2) 0.6962(6) 0.0258(18) Uiso 1 1 d . . .
C222 C 0.9575(6) 0.0219(2) 0.7002(6) 0.0244(17) Uiso 1 1 d . . .
C223 C 0.9569(8) 0.0255(3) 0.6025(8) 0.040(3) Uiso 1 1 d . . .
C224 C 1.0556(9) 0.0287(3) 0.5972(9) 0.047(3) Uiso 1 1 d . . .
C231 C 0.8374(7) 0.0509(2) 0.8250(7) 0.0265(18) Uiso 1 1 d . . .
C232 C 0.9295(7) 0.0665(2) 0.8491(7) 0.0280(19) Uiso 1 1 d . . .
C233 C 0.9265(8) 0.0923(2) 0.9071(8) 0.035(2) Uiso 1 1 d . . .
C234 C 1.0192(9) 0.1078(3) 0.9360(9) 0.045(3) Uiso 1 1 d . . .
N301 N 0.4115(6) 0.11114(18) -0.0036(6) 0.0266(16) Uiso 1 1 d . . .
C301 C 0.3498(7) 0.0915(2) 0.0273(7) 0.0268(18) Uiso 1 1 d . . .
C302 C 0.2919(8) 0.0726(3) -0.0464(8) 0.040(2) Uiso 1 1 d . . .
C303 C 0.2398(8) 0.0511(3) -0.0084(8) 0.040(2) Uiso 1 1 d . . .
C304 C 0.1876(11) 0.0299(3) -0.0780(11) 0.058(4) Uiso 1 1 d . . .
C311 C 0.3540(8) 0.1300(2) -0.0816(8) 0.036(2) Uiso 1 1 d . . .
C312 C 0.2790(9) 0.1463(3) -0.0573(9) 0.044(3) Uiso 1 1 d . . .
C313 C 0.2345(9) 0.1685(3) -0.1319(9) 0.048(3) Uiso 1 1 d . . .
C314 C 0.2916(10) 0.1951(3) -0.1220(10) 0.053(3) Uiso 1 1 d . . .
C321 C 0.4648(7) 0.1283(2) 0.0796(7) 0.0289(19) Uiso 1 1 d . . .
C322 C 0.5209(9) 0.1524(3) 0.0586(9) 0.044(3) Uiso 1 1 d . . .
C323 C 0.5830(10) 0.1654(3) 0.1446(10) 0.049(3) Uiso 1 1 d . . .
C324 C 0.6656(13) 0.1488(4) 0.1904(13) 0.071(5) Uiso 1 1 d . . .
C331 C 0.4784(7) 0.0946(2) -0.0403(7) 0.0273(19) Uiso 1 1 d . . .
C332 C 0.5279(8) 0.0702(2) 0.0219(8) 0.034(2) Uiso 1 1 d . . .
C333 C 0.6172(8) 0.0620(3) 0.0039(8) 0.036(2) Uiso 1 1 d . . .
C334 C 0.6946(10) 0.0836(3) 0.0428(10) 0.050(3) Uiso 1 1 d . . .
N401 N 0.3231(6) 0.2365(2) 0.5323(6) 0.0342(19) Uiso 1 1 d . . .
C401 C 0.3376(8) 0.2612(3) 0.5975(8) 0.040(2) Uiso 1 1 d . . .
C402 C 0.3970(9) 0.2540(3) 0.6955(9) 0.046(3) Uiso 1 1 d . . .
C403 C 0.4108(12) 0.2820(4) 0.7513(12) 0.067(4) Uiso 1 1 d . . .
C404 C 0.4609(13) 0.2753(4) 0.8499(13) 0.076(5) Uiso 1 1 d . . .
C411 C 0.4139(8) 0.2257(2) 0.5235(8) 0.035(2) Uiso 1 1 d . . .
C412 C 0.4721(9) 0.2479(3) 0.4953(9) 0.048(3) Uiso 1 1 d . . .
C413 C 0.5548(9) 0.2352(3) 0.4769(9) 0.044(3) Uiso 1 1 d . . .
C414 C 0.6163(11) 0.2582(3) 0.4583(11) 0.058(4) Uiso 1 1 d . . .
C421 C 0.2598(8) 0.2477(2) 0.4421(8) 0.034(2) Uiso 1 1 d . . .
C422 C 0.2358(8) 0.2267(3) 0.3631(8) 0.039(2) Uiso 1 1 d . . .
C423 C 0.1829(9) 0.2420(3) 0.2760(9) 0.046(3) Uiso 1 1 d . . .
C424 C 0.2498(15) 0.2610(5) 0.2399(15) 0.085(6) Uiso 1 1 d . . .
C431 C 0.2793(8) 0.2112(3) 0.5633(8) 0.041(3) Uiso 1 1 d . . .
C432 C 0.1885(8) 0.2168(3) 0.5815(8) 0.041(3) Uiso 1 1 d . . .
C433 C 0.1536(9) 0.1895(3) 0.6082(9) 0.042(3) Uiso 1 1 d . . .
C434 C 0.0696(10) 0.1938(3) 0.6409(10) 0.054(3) Uiso 1 1 d . . .
C11 C 0.6232(10) 0.1764(3) 0.8585(10) 0.050(3) Uiso 1 1 d . . .
Cl11 Cl 0.5562(3) 0.20188(8) 0.8886(3) 0.0567(8) Uiso 1 1 d . . .
Cl12 Cl 0.7269(3) 0.17064(9) 0.9479(3) 0.0626(9) Uiso 1 1 d . . .
C21 C 0.5120(13) 0.2343(4) 0.2113(13) 0.074(5) Uiso 1 1 d . . .
Cl21 Cl 0.6348(4) 0.23255(11) 0.2465(4) 0.0796(12) Uiso 1 1 d . . .
Cl22 Cl 0.4678(4) 0.23284(11) 0.0913(4) 0.0810(13) Uiso 1 1 d . . .
C31 C 0.8494(16) 0.1691(5) 0.7611(17) 0.034(5) Uiso 0.52(2) 1 d P . .
Cl31 Cl 0.8875(7) 0.1431(3) 0.7085(6) 0.053(2) Uiso 0.52(2) 1 d P . .
Cl32 Cl 0.9485(6) 0.18550(18) 0.8357(7) 0.054(3) Uiso 0.52(2) 1 d P . .
C32 C 0.8413(16) 0.1625(6) 0.7856(18) 0.032(5) Uiso 0.48(2) 1 d P . .
Cl33 Cl 0.8748(5) 0.13751(19) 0.7142(5) 0.0321(18) Uiso 0.48(2) 1 d P . .
Cl34 Cl 0.9312(6) 0.18151(19) 0.8632(7) 0.052(3) Uiso 0.48(2) 1 d P . .
C41 C 0.207(3) 0.1713(8) 0.158(3) 0.036(8) Uiso 0.44(3) 1 d P A 1
Cl41 Cl 0.2821(7) 0.1896(3) 0.1348(7) 0.039(3) Uiso 0.44(3) 1 d P A 1
Cl42 Cl 0.0966(8) 0.1748(3) 0.0729(9) 0.050(3) Uiso 0.44(3) 1 d P A 1
C42 C 0.194(3) 0.1660(9) 0.147(3) 0.062(12) Uiso 0.56(3) 1 d P A 2
Cl43 Cl 0.2822(10) 0.1947(4) 0.1404(10) 0.083(5) Uiso 0.56(3) 1 d P A 2
Cl44 Cl 0.0827(6) 0.1805(2) 0.0940(7) 0.048(2) Uiso 0.56(3) 1 d P A 2

loop_
_atom_site_aniso_label
_atom_site_aniso_U_11
_atom_site_aniso_U_22
_atom_site_aniso_U_33
_atom_site_aniso_U_23
_atom_site_aniso_U_13
_atom_site_aniso_U_12
W1 0.01706(14) 0.01716(15) 0.01461(14) 0.00123(11) 0.00728(11) 0.00072(11)
W2 0.01501(13) 0.01520(15) 0.01653(14) 0.00014(11) 0.00549(11) 0.00033(11)
W3 0.01525(13) 0.01504(15) 0.01735(14) 0.00109(11) 0.00635(11) -0.00023(11)
W4 0.02018(15) 0.01834(16) 0.01537(14) 0.00030(11) 0.00828(11) -0.00129(11)
W5 0.01660(14) 0.01664(15) 0.01442(14) 0.00030(11) 0.00544(11) -0.00025(11)
W6 0.01798(14) 0.01790(16) 0.01453(14) 0.00020(11) 0.00506(11) 0.00096(11)
W7 0.02106(15) 0.01635(16) 0.01744(14) 0.00238(11) 0.00618(12) -0.00226(11)
W8 0.02052(15) 0.01622(16) 0.01874(15) -0.00020(12) 0.00476(12) -0.00305(11)
W9 0.01677(14) 0.01767(16) 0.01877(15) -0.00063(12) 0.00561(11) 0.00294(11)
W10 0.02144(15) 0.02002(16) 0.01711(14) -0.00143(12) 0.00724(12) 0.00455(12)
Si1 0.0139(9) 0.0138(10) 0.0134(9) -0.0006(7) 0.0065(7) -0.0012(7)
Dy1 0.01723(16) 0.01532(17) 0.01732(16) 0.00061(13) 0.00722(13) 0.00003(13)
O1 0.023(3) 0.027(3) 0.015(3) -0.003(2) 0.006(2) -0.002(2)
O2 0.020(3) 0.020(3) 0.016(3) 0.004(2) 0.005(2) 0.001(2)
O3 0.019(3) 0.022(3) 0.019(3) 0.001(2) 0.006(2) 0.000(2)
O4 0.022(3) 0.024(3) 0.015(3) 0.001(2) 0.002(2) 0.004(2)
O5 0.024(3) 0.024(3) 0.025(3) -0.001(3) 0.012(3) 0.002(2)
O6 0.021(3) 0.021(3) 0.024(3) -0.001(2) 0.005(2) -0.001(2)
O7 0.016(3) 0.024(3) 0.026(3) 0.004(2) 0.007(2) -0.001(2)
O8 0.031(3) 0.022(3) 0.027(3) -0.003(3) 0.011(3) -0.001(3)
O9 0.017(3) 0.022(3) 0.012(2) 0.000(2) 0.004(2) 0.000(2)
O10 0.021(3) 0.019(3) 0.018(3) 0.001(2) 0.006(2) 0.000(2)
O11 0.022(3) 0.016(3) 0.017(3) 0.000(2) 0.009(2) 0.000(2)
O12 0.023(3) 0.013(3) 0.014(2) 0.002(2) 0.007(2) 0.004(2)
O13 0.019(3) 0.024(3) 0.013(2) 0.003(2) 0.009(2) 0.000(2)
O14 0.020(3) 0.018(3) 0.023(3) 0.002(2) 0.009(2) 0.003(2)
O15 0.017(3) 0.018(3) 0.017(3) -0.002(2) 0.011(2) -0.002(2)
O16 0.016(3) 0.020(3) 0.014(2) 0.005(2) 0.007(2) 0.001(2)
O17 0.022(3) 0.021(3) 0.018(3) -0.002(2) 0.005(2) -0.003(2)
O18 0.026(3) 0.030(4) 0.022(3) -0.006(3) 0.009(3) 0.001(3)
O19 0.022(3) 0.013(3) 0.019(3) 0.001(2) 0.010(2) 0.000(2)
O20 0.023(3) 0.011(3) 0.019(3) 0.000(2) 0.009(2) 0.000(2)
O21 0.024(3) 0.014(3) 0.021(3) 0.003(2) 0.013(2) -0.001(2)
O22 0.019(3) 0.016(3) 0.022(3) 0.002(2) 0.007(2) 0.002(2)
O23 0.015(2) 0.015(3) 0.016(3) -0.001(2) 0.005(2) 0.000(2)
O24 0.017(2) 0.015(3) 0.016(3) 0.001(2) 0.008(2) 0.003(2)
O25 0.024(3) 0.021(3) 0.019(3) 0.003(2) 0.008(2) 0.003(2)
O26 0.021(3) 0.022(3) 0.018(3) 0.000(2) 0.006(2) 0.001(2)
O27 0.015(3) 0.019(3) 0.019(3) 0.000(2) 0.003(2) -0.001(2)
O28 0.023(3) 0.017(3) 0.017(3) 0.001(2) 0.007(2) 0.001(2)
O29 0.020(3) 0.017(3) 0.022(3) 0.003(2) 0.009(2) 0.000(2)
O30 0.023(3) 0.018(3) 0.018(3) -0.005(2) 0.007(2) 0.003(2)
O31 0.021(3) 0.016(3) 0.020(3) 0.001(2) 0.009(2) 0.005(2)
O32 0.024(3) 0.013(3) 0.022(3) 0.001(2) 0.005(2) 0.000(2)
O33 0.025(3) 0.026(3) 0.026(3) 0.002(3) 0.006(3) -0.004(3)
O34 0.026(3) 0.025(3) 0.025(3) -0.001(3) 0.006(3) -0.003(3)
O35 0.028(3) 0.025(3) 0.025(3) -0.002(3) 0.011(3) 0.002(3)
O36 0.029(3) 0.022(3) 0.025(3) -0.002(3) 0.008(3) 0.009(3)
O37 0.033(4) 0.037(4) 0.030(4) 0.004(3) 0.015(3) -0.002(3)

loop_
_atom_type_symbol
_atom_type_description
_atom_type_scat_dispersion_real
_atom_type_scat_dispersion_imag
_atom_type_scat_source
C C 0.0033 0.0016 'International Tables Vol C Tables 4.2.6.8 and 6.1.1.4'
Cl Cl 0.1484 0.1585 'International Tables Vol C Tables 4.2.6.8 and 6.1.1.4'
N N 0.0061 0.0033 'International Tables Vol C Tables 4.2.6.8 and 6.1.1.4'
O O 0.0106 0.0060 'International Tables Vol C Tables 4.2.6.8 and 6.1.1.4'
Si Si 0.0817 0.0704 'International Tables Vol C Tables 4.2.6.8 and 6.1.1.4'
W W -0.8490 6.8722 'International Tables Vol C Tables 4.2.6.8 and 6.1.1.4'
Dy Dy -0.1892 4.4098 'International Tables Vol C Tables 4.2.6.8 and 6.1.1.4'

loop_
_geom_angle_atom_site_label_1
_geom_angle_atom_site_label_2
_geom_angle_atom_site_label_3
_geom_angle
_geom_angle_site_symmetry_1
_geom_angle_site_symmetry_3
O5 W1 O1 102.6(3) . .
O5 W1 O11 100.8(3) . .
O1 W1 O11 97.9(3) . .
O5 W1 O9 98.1(3) . .
O1 W1 O9 94.4(3) . .
O11 W1 O9 154.6(2) . .
O5 W1 O19 90.0(3) . .
O1 W1 O19 166.1(2) . .
O11 W1 O19 85.5(2) . .
O9 W1 O19 77.7(2) . .
O5 W1 O15 166.2(3) . .
O1 W1 O15 89.6(2) . .
O11 W1 O15 83.7(2) . .
O9 W1 O15 74.1(2) . .
O19 W1 O15 77.3(2) . .
O6 W2 O2 100.9(3) . .
O6 W2 O9 98.9(3) . .
O2 W2 O9 96.2(3) . .
O6 W2 O12 100.5(3) . .
O2 W2 O12 92.8(3) . .
O9 W2 O12 156.6(2) . .
O6 W2 O20 93.4(3) . .
O2 W2 O20 165.7(2) . .
O9 W2 O20 82.5(2) . .
O12 W2 O20 83.5(2) . .
O6 W2 O15 170.8(3) . .
O2 W2 O15 86.4(2) . .
O9 W2 O15 74.5(2) . .
O12 W2 O15 84.6(2) . .
O20 W2 O15 79.5(2) . .
O7 W3 O3 102.0(3) . .
O7 W3 O10 100.5(3) . .
O3 W3 O10 95.1(3) . .
O7 W3 O13 99.7(3) . .
O3 W3 O13 94.8(3) . .
O10 W3 O13 155.1(3) . .
O7 W3 O21 90.3(3) . .
O3 W3 O21 167.7(3) . .
O10 W3 O21 82.0(2) . .
O13 W3 O21 83.4(2) . .
O7 W3 O16 168.8(3) . .
O3 W3 O16 88.2(2) . .
O10 W3 O16 73.8(2) . .
O13 W3 O16 83.8(2) . .
O21 W3 O16 79.4(2) . .
O8 W4 O4 103.0(3) . .
O8 W4 O14 99.7(3) . .
O4 W4 O14 95.9(3) . .
O8 W4 O10 100.0(3) . .
O4 W4 O10 94.6(3) . .
O14 W4 O10 154.9(3) . .
O8 W4 O22 90.4(3) . .
O4 W4 O22 166.1(3) . .
O14 W4 O22 85.1(2) . .
O10 W4 O22 79.4(2) . .
O8 W4 O16 167.3(3) . .
O4 W4 O16 88.5(2) . .
O14 W4 O16 84.0(2) . .
O10 W4 O16 73.5(2) . .
O22 W4 O16 77.8(2) . .
O17 W5 O13 102.9(3) . .
O17 W5 O27 100.0(3) . .
O13 W5 O27 89.8(3) . .
O17 W5 O11 102.3(3) . .
O13 W5 O11 92.6(2) . .
O27 W5 O11 156.4(2) . .
O17 W5 O25 99.9(3) . .
O13 W5 O25 157.0(3) . .
O27 W5 O25 83.4(3) . .
O11 W5 O25 85.2(3) . .
O17 W5 O23 172.5(3) . .
O13 W5 O23 82.7(2) . .
O27 W5 O23 74.9(2) . .
O11 W5 O23 82.1(2) . .
O25 W5 O23 74.3(2) . .
O18 W6 O12 101.0(3) . .
O18 W6 O14 102.2(3) . .
O12 W6 O14 94.4(3) . .
O18 W6 O26 100.2(3) . .
O12 W6 O26 88.8(3) . .
O14 W6 O26 156.3(3) . .
O18 W6 O28 101.0(3) . .
O12 W6 O28 157.6(2) . .
O14 W6 O28 84.9(3) . .
O26 W6 O28 83.3(3) . .
O18 W6 O24 173.8(3) . .
O12 W6 O24 82.9(2) . .
O14 W6 O24 82.2(2) . .
O26 W6 O24 74.9(2) . .
O28 W6 O24 74.8(2) . .
O33 W7 O25 101.3(3) . .
O33 W7 O31 102.6(3) . .
O25 W7 O31 92.4(3) . .
O33 W7 O29 99.0(3) . .
O25 W7 O29 157.6(3) . .
O31 W7 O29 92.2(3) . .
O33 W7 O19 101.9(3) . .
O25 W7 O19 83.8(3) . .
O31 W7 O19 155.5(2) . .
O29 W7 O19 82.9(2) . .
O33 W7 O23 175.2(3) . .
O25 W7 O23 75.6(2) . .
O31 W7 O23 74.0(2) . .
O29 W7 O23 84.6(2) . .
O19 W7 O23 81.6(2) . .
O34 W8 O20 104.9(3) . .
O34 W8 O29 100.8(3) . .
O20 W8 O29 91.5(3) . .
O34 W8 O26 99.2(3) . .
O20 W8 O26 89.1(3) . .
O29 W8 O26 159.2(3) . .
O34 W8 O32 98.4(3) . .
O20 W8 O32 156.6(2) . .
O29 W8 O32 86.9(2) . .
O26 W8 O32 84.3(3) . .
O34 W8 O24 169.7(3) . .
O20 W8 O24 83.6(2) . .
O29 W8 O24 84.7(2) . .
O26 W8 O24 74.7(2) . .
O32 W8 O24 73.0(2) . .
O35 W9 O21 104.5(3) . .
O35 W9 O30 100.7(3) . .
O21 W9 O30 91.7(3) . .
O35 W9 O27 98.6(3) . .
O21 W9 O27 88.6(3) . .
O30 W9 O27 160.0(2) . .
O35 W9 O31 98.1(3) . .
O21 W9 O31 157.1(2) . .
O30 W9 O31 87.8(3) . .
O27 W9 O31 84.3(2) . .
O35 W9 O23 169.2(3) . .
O21 W9 O23 84.1(2) . .
O30 W9 O23 85.5(2) . .
O27 W9 O23 74.7(2) . .
O31 W9 O23 73.0(2) . .
O36 W10 O32 101.6(3) . .
O36 W10 O28 100.0(3) . .
O32 W10 O28 93.3(3) . .
O36 W10 O30 99.8(3) . .
O32 W10 O30 92.5(3) . .
O28 W10 O30 157.8(3) . .
O36 W10 O22 102.6(3) . .
O32 W10 O22 155.7(3) . .
O28 W10 O22 83.2(3) . .
O30 W10 O22 82.7(3) . .
O36 W10 O24 174.4(3) . .
O32 W10 O24 75.1(2) . .
O28 W10 O24 75.9(2) . .
O30 W10 O24 84.9(2) . .
O22 W10 O24 80.8(2) . .
O15 Si1 O16 113.6(3) . .
O15 Si1 O24 108.8(3) . .
O16 Si1 O24 109.9(3) . .
O15 Si1 O23 109.5(3) . .
O16 Si1 O23 108.7(3) . .
O24 Si1 O23 106.1(3) . .
O37 Dy1 O37 70.5(3) 3_656 .
O37 Dy1 O4 118.1(3) 3_656 3_656
O37 Dy1 O4 99.2(2) . 3_656
O37 Dy1 O2 98.5(2) 3_656 .
O37 Dy1 O2 115.7(3) . .
O4 Dy1 O2 136.4(2) 3_656 .
O37 Dy1 O3 78.7(2) 3_656 3_656
O37 Dy1 O3 144.3(2) . 3_656
O4 Dy1 O3 79.5(2) 3_656 3_656
O2 Dy1 O3 85.9(2) . 3_656
O37 Dy1 O1 144.7(3) 3_656 .
O37 Dy1 O1 79.4(2) . .
O4 Dy1 O1 84.0(2) 3_656 .
O2 Dy1 O1 78.0(2) . .
O3 Dy1 O1 135.1(2) 3_656 .
O37 Dy1 Dy1 35.39(19) 3_656 3_656
O37 Dy1 Dy1 35.15(18) . 3_656
O4 Dy1 Dy1 112.69(16) 3_656 3_656
O2 Dy1 Dy1 110.85(15) . 3_656
O3 Dy1 Dy1 112.29(15) 3_656 3_656
O1 Dy1 Dy1 112.64(16) . 3_656
W1 O1 Dy1 139.8(3) . .
W2 O2 Dy1 143.1(3) . .
W3 O3 Dy1 139.6(3) . 3_656
W4 O4 Dy1 140.4(3) . 3_656
W2 O9 W1 115.2(3) . .
W3 O10 W4 116.6(3) . .
W1 O11 W5 150.7(3) . .
W6 O12 W2 148.6(3) . .
W5 O13 W3 148.6(4) . .
W6 O14 W4 150.2(3) . .
Si1 O15 W1 130.0(3) . .
Si1 O15 W2 129.2(3) . .
W1 O15 W2 92.6(2) . .
Si1 O16 W3 129.5(3) . .
Si1 O16 W4 128.9(3) . .
W3 O16 W4 92.9(2) . .
W7 O19 W1 137.8(3) . .
W8 O20 W2 144.0(3) . .
W9 O21 W3 143.5(3) . .
W10 O22 W4 139.0(3) . .
Si1 O23 W9 124.4(3) . .
Si1 O23 W5 122.0(3) . .
W9 O23 W5 91.23(19) . .
Si1 O23 W7 125.7(3) . .
W9 O23 W7 92.8(2) . .
W5 O23 W7 91.0(2) . .
Si1 O24 W6 122.3(3) . .
Si1 O24 W8 124.3(3) . .
W6 O24 W8 90.7(2) . .
Si1 O24 W10 126.5(3) . .
W6 O24 W10 90.74(19) . .
W8 O24 W10 92.2(2) . .
W7 O25 W5 119.1(3) . .
W6 O26 W8 118.6(3) . .
W5 O27 W9 118.2(3) . .
W10 O28 W6 118.5(3) . .
W8 O29 W7 156.3(4) . .
W9 O30 W10 156.0(4) . .
W7 O31 W9 119.8(3) . .
W10 O32 W8 119.3(3) . .
Dy1 O37 Dy1 109.5(3) 3_656 .
C101 N101 C131 112.1(7) . .
C101 N101 C121 108.2(7) . .
C131 N101 C121 109.0(7) . .
C101 N101 C111 108.3(7) . .
C131 N101 C111 108.3(7) . .
C121 N101 C111 111.0(7) . .
N101 C101 C102 116.1(7) . .
C101 C102 C103 107.4(8) . .
C104 C103 C102 111.9(9) . .
C112 C111 N101 114.5(7) . .
C111 C112 C113 108.5(8) . .
C114 C113 C112 111.6(10) . .
C122 C121 N101 115.6(7) . .
C121 C122 C123 109.2(8) . .
C122 C123 C124 112.4(9) . .
N101 C131 C132 115.7(8) . .
C131 C132 C133 108.4(8) . .
C132 C133 C134 113.5(9) . .
C231 N201 C211 110.4(7) . .
C231 N201 C221 111.5(7) . .
C211 N201 C221 111.1(7) . .
C231 N201 C201 106.8(7) . .
C211 N201 C201 112.3(7) . .
C221 N201 C201 104.6(7) . .
C202 C201 N201 115.0(8) . .
C201 C202 C203 107.5(8) . .
C202 C203 C204 112.2(9) . .
C212 C211 N201 113.4(7) . .
C211 C212 C213 110.4(8) . .
C214 C213 C212 113.1(10) . .
C222 C221 N201 118.9(8) . .
C221 C222 C223 105.8(8) . .
C222 C223 C224 111.6(10) . .
N201 C231 C232 117.3(8) . .
C231 C232 C233 109.5(8) . .
C232 C233 C234 111.2(9) . .
C301 N301 C321 106.0(7) . .
C301 N301 C331 111.1(7) . .
C321 N301 C331 110.7(7) . .
C301 N301 C311 110.8(8) . .
C321 N301 C311 112.0(8) . .
C331 N301 C311 106.4(8) . .
C302 C301 N301 113.5(8) . .
C301 C302 C303 110.8(10) . .
C304 C303 C302 112.9(11) . .
C312 C311 N301 112.5(9) . .
C311 C312 C313 109.9(11) . .
C314 C313 C312 112.9(11) . .
C322 C321 N301 113.6(9) . .
C323 C322 C321 110.6(11) . .
C324 C323 C322 114.5(13) . .
N301 C331 C332 113.6(8) . .
C333 C332 C331 111.2(9) . .
C332 C333 C334 112.2(10) . .
C401 N401 C411 112.1(9) . .
C401 N401 C421 105.2(9) . .
C411 N401 C421 111.1(8) . .
C401 N401 C431 112.4(9) . .
C411 N401 C431 105.5(9) . .
C421 N401 C431 110.6(9) . .
N401 C401 C402 113.8(10) . .
C401 C402 C403 107.1(12) . .
C404 C403 C402 108.7(15) . .
N401 C411 C412 115.0(10) . .
C413 C412 C411 112.2(11) . .
C412 C413 C414 110.8(12) . .
N401 C421 C422 115.7(9) . .
C423 C422 C421 109.3(10) . .
C422 C423 C424 111.6(12) . .
C432 C431 N401 116.0(10) . .
C433 C432 C431 108.9(11) . .
C432 C433 C434 112.6(11) . .
Cl11 C11 Cl12 110.6(8) . .
Cl22 C21 Cl21 109.4(10) . .
C32 C31 Cl31 96(4) . .
C32 C31 Cl33 86(4) . .
Cl31 C31 Cl33 11.5(4) . .
C32 C31 Cl32 97(4) . .
Cl31 C31 Cl32 106.7(13) . .
Cl33 C31 Cl32 113.1(13) . .
C32 C31 Cl34 79(4) . .
Cl31 C31 Cl34 115.1(14) . .
Cl33 C31 Cl34 117.8(13) . .
Cl32 C31 Cl34 19.5(4) . .
C31 Cl31 C32 17.0(10) . .
Cl34 Cl32 C31 81.5(15) . .
Cl34 Cl32 C32 66.3(14) . .
C31 Cl32 C32 16.2(9) . .
C31 C32 Cl34 83(4) . .
C31 C32 Cl33 77(4) . .
Cl34 C32 Cl33 116.6(14) . .
C31 C32 Cl31 67(4) . .
Cl34 C32 Cl31 109.3(13) . .
Cl33 C32 Cl31 11.2(4) . .
C31 C32 Cl32 66(4) . .
Cl34 C32 Cl32 18.2(4) . .
Cl33 C32 Cl32 104.7(12) . .
Cl31 C32 Cl32 95.6(12) . .
C31 Cl33 C32 17.2(9) . .
Cl32 Cl34 C32 95.5(15) . .
Cl32 Cl34 C31 79.0(14) . .
C32 Cl34 C31 17.4(9) . .
Cl41 C41 Cl42 111(2) . .
Cl44 C42 Cl43 106(2) . .

loop_
_geom_bond_atom_site_label_1
_geom_bond_atom_site_label_2
_geom_bond_distance
_geom_bond_site_symmetry_2
W1 O5 1.724(6) .
W1 O1 1.777(7) .
W1 O11 1.902(6) .
W1 O9 1.945(6) .
W1 O19 2.235(6) .
W1 O15 2.238(5) .
W2 O6 1.718(6) .
W2 O2 1.787(6) .
W2 O9 1.903(6) .
W2 O12 1.957(6) .
W2 O20 2.123(6) .
W2 O15 2.256(6) .
W3 O7 1.723(6) .
W3 O3 1.785(6) .
W3 O10 1.916(6) .
W3 O13 1.956(5) .
W3 O21 2.155(6) .
W3 O16 2.255(6) .
W4 O8 1.715(7) .
W4 O4 1.787(6) .
W4 O14 1.911(6) .
W4 O10 1.929(6) .
W4 O22 2.200(6) .
W4 O16 2.258(5) .
W5 O17 1.720(6) .
W5 O13 1.878(6) .
W5 O27 1.905(6) .
W5 O11 1.906(6) .
W5 O25 1.983(6) .
W5 O23 2.316(5) .
W6 O18 1.707(7) .
W6 O12 1.874(6) .
W6 O14 1.903(6) .
W6 O26 1.915(6) .
W6 O28 1.969(6) .
W6 O24 2.320(6) .
W7 O33 1.711(7) .
W7 O25 1.873(6) .
W7 O31 1.885(6) .
W7 O29 1.914(6) .
W7 O19 2.023(6) .
W7 O23 2.342(6) .
W8 O34 1.715(7) .
W8 O20 1.843(6) .
W8 O29 1.899(6) .
W8 O26 1.924(6) .
W8 O32 2.015(6) .
W8 O24 2.321(6) .
W9 O35 1.718(7) .
W9 O21 1.847(6) .
W9 O30 1.904(6) .
W9 O27 1.938(6) .
W9 O31 2.001(6) .
W9 O23 2.300(5) .
W10 O36 1.712(6) .
W10 O32 1.871(6) .
W10 O28 1.886(6) .
W10 O30 1.922(6) .
W10 O22 2.029(6) .
W10 O24 2.335(5) .
Si1 O15 1.622(6) .
Si1 O16 1.625(6) .
Si1 O24 1.657(6) .
Si1 O23 1.668(6) .
Dy1 O37 2.226(7) 3_656
Dy1 O37 2.239(7) .
Dy1 O4 2.261(6) 3_656
Dy1 O2 2.263(6) .
Dy1 O3 2.306(6) 3_656
Dy1 O1 2.307(6) .
Dy1 Dy1 3.6457(7) 3_656
O3 Dy1 2.306(6) 3_656
O4 Dy1 2.261(6) 3_656
O37 Dy1 2.226(7) 3_656
N101 C101 1.508(12) .
N101 C131 1.518(12) .
N101 C121 1.529(11) .
N101 C111 1.538(11) .
C101 C102 1.534(13) .
C102 C103 1.552(15) .
C103 C104 1.528(16) .
C111 C112 1.519(13) .
C112 C113 1.541(15) .
C113 C114 1.524(18) .
C121 C122 1.511(13) .
C122 C123 1.513(14) .
C123 C124 1.540(16) .
C131 C132 1.528(13) .
C132 C133 1.537(15) .
C133 C134 1.541(17) .
N201 C231 1.515(12) .
N201 C211 1.527(11) .
N201 C221 1.535(12) .
N201 C201 1.537(12) .
C201 C202 1.533(13) .
C202 C203 1.541(14) .
C203 C204 1.545(16) .
C211 C212 1.520(13) .
C212 C213 1.545(15) .
C213 C214 1.525(18) .
C221 C222 1.529(13) .
C222 C223 1.535(15) .
C223 C224 1.547(18) .
C231 C232 1.531(14) .
C232 C233 1.534(15) .
C233 C234 1.536(17) .
N301 C301 1.513(13) .
N301 C321 1.533(13) .
N301 C331 1.540(13) .
N301 C311 1.545(14) .
C301 C302 1.506(15) .
C302 C303 1.532(17) .
C303 C304 1.51(2) .
C311 C312 1.530(17) .
C312 C313 1.559(19) .
C313 C314 1.52(2) .
C321 C322 1.531(16) .
C322 C323 1.509(19) .
C323 C324 1.47(2) .
C331 C332 1.549(15) .
C332 C333 1.531(16) .
C333 C334 1.540(18) .
N401 C401 1.526(15) .
N401 C411 1.528(14) .
N401 C421 1.530(14) .
N401 C431 1.530(15) .
C401 C402 1.551(18) .
C402 C403 1.57(2) .
C403 C404 1.52(3) .
C411 C412 1.532(18) .
C412 C413 1.511(18) .
C413 C414 1.53(2) .
C421 C422 1.538(16) .
C422 C423 1.528(18) .
C423 C424 1.60(3) .
C431 C432 1.529(17) .
C432 C433 1.512(18) .
C433 C434 1.541(19) .
C11 Cl11 1.746(15) .
C11 Cl12 1.770(14) .
C21 Cl22 1.78(2) .
C21 Cl21 1.78(2) .
C31 C32 0.54(3) .
C31 Cl31 1.69(3) .
C31 Cl33 1.77(2) .
C31 Cl32 1.77(2) .
C31 Cl34 1.79(2) .
Cl31 C32 1.83(3) .
Cl32 Cl34 0.602(9) .
Cl32 C32 1.92(3) .
C32 Cl34 1.76(3) .
C32 Cl33 1.82(3) .
C41 Cl41 1.57(4) .
C41 Cl42 1.79(4) .
C42 Cl44 1.79(4) .
C42 Cl43 1.95(5) .

loop_
_geom_torsion_atom_site_label_1
_geom_torsion_atom_site_label_2
_geom_torsion_atom_site_label_3
_geom_torsion_atom_site_label_4
_geom_torsion
_geom_torsion_site_symmetry_1
_geom_torsion_site_symmetry_4
O5 W1 O1 Dy1 161.4(5) . .
O11 W1 O1 Dy1 -95.6(5) . .
O9 W1 O1 Dy1 62.0(5) . .
O19 W1 O1 Dy1 7.6(14) . .
O15 W1 O1 Dy1 -12.0(5) . .
O37 Dy1 O1 W1 48.7(7) 3_656 .
O37 Dy1 O1 W1 80.3(5) . .
O4 Dy1 O1 W1 -179.1(5) 3_656 .
O2 Dy1 O1 W1 -39.1(5) . .
O3 Dy1 O1 W1 -110.6(5) 3_656 .
Dy1 Dy1 O1 W1 68.8(5) 3_656 .
O6 W2 O2 Dy1 -154.2(5) . .
O9 W2 O2 Dy1 -53.9(5) . .
O12 W2 O2 Dy1 104.5(5) . .
O20 W2 O2 Dy1 30.1(14) . .
O15 W2 O2 Dy1 20.1(5) . .
O37 Dy1 O2 W2 -110.5(5) 3_656 .
O37 Dy1 O2 W2 -38.1(6) . .
O4 Dy1 O2 W2 101.5(6) 3_656 .
O3 Dy1 O2 W2 171.6(5) 3_656 .
O1 Dy1 O2 W2 33.8(5) . .
Dy1 Dy1 O2 W2 -76.1(5) 3_656 .
O7 W3 O3 Dy1 -158.6(5) . 3_656
O10 W3 O3 Dy1 -56.8(5) . 3_656
O13 W3 O3 Dy1 100.4(5) . 3_656
O21 W3 O3 Dy1 19.2(15) . 3_656
O16 W3 O3 Dy1 16.7(5) . 3_656
O8 W4 O4 Dy1 160.8(5) . 3_656
O14 W4 O4 Dy1 -97.7(5) . 3_656
O10 W4 O4 Dy1 59.4(5) . 3_656
O22 W4 O4 Dy1 -4.0(14) . 3_656
O16 W4 O4 Dy1 -13.8(5) . 3_656
O6 W2 O9 W1 170.2(3) . .
O2 W2 O9 W1 68.1(3) . .
O12 W2 O9 W1 -44.0(8) . .
O20 W2 O9 W1 -97.5(3) . .
O15 W2 O9 W1 -16.4(3) . .
O5 W1 O9 W2 -175.1(3) . .
O1 W1 O9 W2 -71.8(4) . .
O11 W1 O9 W2 47.0(7) . .
O19 W1 O9 W2 96.7(3) . .
O15 W1 O9 W2 16.5(3) . .
O7 W3 O10 W4 174.0(3) . .
O3 W3 O10 W4 70.8(4) . .
O13 W3 O10 W4 -42.3(8) . .
O21 W3 O10 W4 -97.1(3) . .
O16 W3 O10 W4 -15.8(3) . .
O8 W4 O10 W3 -175.4(3) . .
O4 W4 O10 W3 -71.2(4) . .
O14 W4 O10 W3 43.2(8) . .
O22 W4 O10 W3 96.2(3) . .
O16 W4 O10 W3 15.8(3) . .
O5 W1 O11 W5 -100.9(7) . .
O1 W1 O11 W5 154.6(7) . .
O9 W1 O11 W5 36.5(11) . .
O19 W1 O11 W5 -11.8(7) . .
O15 W1 O11 W5 65.9(7) . .
O17 W5 O11 W1 137.7(7) . .
O13 W5 O11 W1 -118.5(7) . .
O27 W5 O11 W1 -23.0(11) . .
O25 W5 O11 W1 38.5(7) . .
O23 W5 O11 W1 -36.2(7) . .
O18 W6 O12 W2 -143.1(7) . .
O14 W6 O12 W2 113.5(7) . .
O26 W6 O12 W2 -42.9(7) . .
O28 W6 O12 W2 26.2(11) . .
O24 W6 O12 W2 32.0(6) . .
O6 W2 O12 W6 109.4(7) . .
O2 W2 O12 W6 -149.0(7) . .
O9 W2 O12 W6 -36.2(11) . .
O20 W2 O12 W6 17.1(6) . .
O15 W2 O12 W6 -62.9(6) . .
O17 W5 O13 W3 -140.3(6) . .
O27 W5 O13 W3 -40.1(6) . .
O11 W5 O13 W3 116.4(6) . .
O25 W5 O13 W3 32.5(11) . .
O23 W5 O13 W3 34.7(6) . .
O7 W3 O13 W5 103.5(6) . .
O3 W3 O13 W5 -153.4(6) . .
O10 W3 O13 W5 -40.2(10) . .
O21 W3 O13 W5 14.3(6) . .
O16 W3 O13 W5 -65.7(6) . .
O18 W6 O14 W4 140.6(7) . .
O12 W6 O14 W4 -117.1(7) . .
O26 W6 O14 W4 -19.9(12) . .
O28 W6 O14 W4 40.4(7) . .
O24 W6 O14 W4 -34.9(7) . .
O8 W4 O14 W6 -102.5(7) . .
O4 W4 O14 W6 153.1(7) . .
O10 W4 O14 W6 39.0(11) . .
O22 W4 O14 W6 -13.0(7) . .
O16 W4 O14 W6 65.3(7) . .
O16 Si1 O15 W1 109.1(4) . .
O24 Si1 O15 W1 -128.1(4) . .
O23 Si1 O15 W1 -12.6(5) . .
O16 Si1 O15 W2 -111.4(4) . .
O24 Si1 O15 W2 11.3(5) . .
O23 Si1 O15 W2 126.9(4) . .
O5 W1 O15 Si1 80.1(12) . .
O1 W1 O15 Si1 -128.2(4) . .
O11 W1 O15 Si1 -30.2(4) . .
O9 W1 O15 Si1 137.2(5) . .
O19 W1 O15 Si1 56.6(4) . .
O5 W1 O15 W2 -69.7(11) . .
O1 W1 O15 W2 82.1(3) . .
O11 W1 O15 W2 -179.9(2) . .
O9 W1 O15 W2 -12.6(2) . .
O19 W1 O15 W2 -93.1(2) . .
O6 W2 O15 Si1 -92.4(17) . .
O2 W2 O15 Si1 125.2(4) . .
O9 W2 O15 Si1 -137.3(5) . .
O12 W2 O15 Si1 32.1(4) . .
O20 W2 O15 Si1 -52.3(4) . .
O6 W2 O15 W1 57.7(17) . .
O2 W2 O15 W1 -84.7(2) . .
O9 W2 O15 W1 12.8(2) . .
O12 W2 O15 W1 -177.8(2) . .
O20 W2 O15 W1 97.8(2) . .
O15 Si1 O16 W3 -110.7(4) . .
O24 Si1 O16 W3 127.2(4) . .
O23 Si1 O16 W3 11.5(5) . .
O15 Si1 O16 W4 110.9(4) . .
O24 Si1 O16 W4 -11.3(5) . .
O23 Si1 O16 W4 -127.0(4) . .
O7 W3 O16 Si1 -76.6(14) . .
O3 W3 O16 Si1 127.3(5) . .
O10 W3 O16 Si1 -136.8(5) . .
O13 W3 O16 Si1 32.3(4) . .
O21 W3 O16 Si1 -52.2(4) . .
O7 W3 O16 W4 72.3(13) . .
O3 W3 O16 W4 -83.8(3) . .
O10 W3 O16 W4 12.0(2) . .
O13 W3 O16 W4 -178.8(3) . .
O21 W3 O16 W4 96.7(2) . .
O8 W4 O16 Si1 76.6(13) . .
O4 W4 O16 Si1 -127.6(4) . .
O14 W4 O16 Si1 -31.5(4) . .
O10 W4 O16 Si1 137.2(5) . .
O22 W4 O16 Si1 54.8(4) . .
O8 W4 O16 W3 -72.5(13) . .
O4 W4 O16 W3 83.2(3) . .
O14 W4 O16 W3 179.3(3) . .
O10 W4 O16 W3 -12.0(2) . .
O22 W4 O16 W3 -94.4(2) . .
O33 W7 O19 W1 -139.1(4) . .
O25 W7 O19 W1 -38.7(4) . .
O31 W7 O19 W1 43.5(8) . .
O29 W7 O19 W1 123.1(4) . .
O23 W7 O19 W1 37.5(4) . .
O5 W1 O19 W7 110.7(5) . .
O1 W1 O19 W7 -94.8(11) . .
O11 W1 O19 W7 9.8(4) . .
O9 W1 O19 W7 -151.0(5) . .
O15 W1 O19 W7 -74.7(4) . .
O34 W8 O20 W2 140.7(5) . .
O29 W8 O20 W2 -117.8(5) . .
O26 W8 O20 W2 41.4(6) . .
O32 W8 O20 W2 -32.0(10) . .
O24 W8 O20 W2 -33.3(5) . .
O6 W2 O20 W8 -116.1(6) . .
O2 W2 O20 W8 59.6(13) . .
O9 W2 O20 W8 145.4(6) . .
O12 W2 O20 W8 -15.9(5) . .
O15 W2 O20 W8 69.8(5) . .
O35 W9 O21 W3 141.5(5) . .
O30 W9 O21 W3 -117.0(6) . .
O27 W9 O21 W3 43.0(6) . .
O31 W9 O21 W3 -28.7(11) . .
O23 W9 O21 W3 -31.7(5) . .
O7 W3 O21 W9 -116.3(6) . .
O3 W3 O21 W9 65.8(14) . .
O10 W3 O21 W9 143.2(6) . .
O13 W3 O21 W9 -16.5(6) . .
O16 W3 O21 W9 68.4(6) . .
O36 W10 O22 W4 -137.4(5) . .
O32 W10 O22 W4 44.3(9) . .
O28 W10 O22 W4 -38.6(5) . .
O30 W10 O22 W4 124.1(5) . .
O24 W10 O22 W4 38.1(4) . .
O8 W4 O22 W10 109.7(5) . .
O4 W4 O22 W10 -85.0(12) . .
O14 W4 O22 W10 10.0(5) . .
O10 W4 O22 W10 -150.1(5) . .
O16 W4 O22 W10 -75.0(5) . .
O15 Si1 O23 W9 178.8(3) . .
O16 Si1 O23 W9 54.2(4) . .
O24 Si1 O23 W9 -63.9(4) . .
O15 Si1 O23 W5 61.4(4) . .
O16 Si1 O23 W5 -63.1(4) . .
O24 Si1 O23 W5 178.8(3) . .
O15 Si1 O23 W7 -56.9(4) . .
O16 Si1 O23 W7 178.5(3) . .
O24 Si1 O23 W7 60.4(4) . .
O35 W9 O23 Si1 169.8(13) . .
O21 W9 O23 Si1 -47.5(4) . .
O30 W9 O23 Si1 44.7(4) . .
O27 W9 O23 Si1 -137.7(4) . .
O31 W9 O23 Si1 133.7(4) . .
O35 W9 O23 W5 -59.1(15) . .
O21 W9 O23 W5 83.6(2) . .
O30 W9 O23 W5 175.8(2) . .
O27 W9 O23 W5 -6.6(2) . .
O31 W9 O23 W5 -95.1(2) . .
O35 W9 O23 W7 32.0(15) . .
O21 W9 O23 W7 174.7(2) . .
O30 W9 O23 W7 -93.1(2) . .
O27 W9 O23 W7 84.5(2) . .
O31 W9 O23 W7 -4.0(2) . .
O17 W5 O23 Si1 -173.0(17) . .
O13 W5 O23 Si1 47.7(4) . .
O27 W5 O23 Si1 139.5(4) . .
O11 W5 O23 Si1 -45.9(4) . .
O25 W5 O23 Si1 -133.2(4) . .
O17 W5 O23 W9 54.1(19) . .
O13 W5 O23 W9 -85.1(2) . .
O27 W5 O23 W9 6.7(2) . .
O11 W5 O23 W9 -178.8(2) . .
O25 W5 O23 W9 94.0(2) . .
O17 W5 O23 W7 -39(2) . .
O13 W5 O23 W7 -177.9(2) . .
O27 W5 O23 W7 -86.1(2) . .
O11 W5 O23 W7 88.4(2) . .
O25 W5 O23 W7 1.2(2) . .
O33 W7 O23 Si1 -179(100) . .
O25 W7 O23 Si1 130.5(4) . .
O31 W7 O23 Si1 -132.7(4) . .
O29 W7 O23 Si1 -38.9(4) . .
O19 W7 O23 Si1 44.7(4) . .
O33 W7 O23 W9 -42(3) . .
O25 W7 O23 W9 -92.5(2) . .
O31 W7 O23 W9 4.3(2) . .
O29 W7 O23 W9 98.1(2) . .
O19 W7 O23 W9 -178.3(2) . .
O33 W7 O23 W5 49(3) . .
O25 W7 O23 W5 -1.2(2) . .
O31 W7 O23 W5 95.5(2) . .
O29 W7 O23 W5 -170.6(2) . .
O19 W7 O23 W5 -87.0(2) . .
O15 Si1 O24 W6 -63.2(4) . .
O16 Si1 O24 W6 61.7(4) . .
O23 Si1 O24 W6 179.0(3) . .
O15 Si1 O24 W8 53.5(4) . .
O16 Si1 O24 W8 178.4(3) . .
O23 Si1 O24 W8 -64.3(4) . .
O15 Si1 O24 W10 177.7(3) . .
O16 Si1 O24 W10 -57.4(4) . .
O23 Si1 O24 W10 59.9(4) . .
O18 W6 O24 Si1 178(2) . .
O12 W6 O24 Si1 48.5(4) . .
O14 W6 O24 Si1 -47.0(4) . .
O26 W6 O24 Si1 139.2(4) . .
O28 W6 O24 Si1 -133.7(4) . .
O18 W6 O24 W8 46(2) . .
O12 W6 O24 W8 -83.9(2) . .
O14 W6 O24 W8 -179.4(2) . .
O26 W6 O24 W8 6.8(2) . .
O28 W6 O24 W8 93.8(2) . .
O18 W6 O24 W10 -47(2) . .
O12 W6 O24 W10 -176.1(2) . .
O14 W6 O24 W10 88.4(2) . .
O26 W6 O24 W10 -85.4(2) . .
O28 W6 O24 W10 1.7(2) . .
O34 W8 O24 Si1 167.6(13) . .
O20 W8 O24 Si1 -46.9(4) . .
O29 W8 O24 Si1 45.2(4) . .
O26 W8 O24 Si1 -137.7(4) . .
O32 W8 O24 Si1 133.6(4) . .
O34 W8 O24 W6 -61.4(15) . .
O20 W8 O24 W6 84.1(2) . .
O29 W8 O24 W6 176.2(2) . .
O26 W8 O24 W6 -6.8(2) . .
O32 W8 O24 W6 -95.4(2) . .
O34 W8 O24 W10 29.4(15) . .
O20 W8 O24 W10 174.8(2) . .
O29 W8 O24 W10 -93.1(2) . .
O26 W8 O24 W10 84.0(2) . .
O32 W8 O24 W10 -4.6(2) . .
O36 W10 O24 Si1 173(3) . .
O32 W10 O24 Si1 -131.9(4) . .
O28 W10 O24 Si1 130.7(4) . .
O30 W10 O24 Si1 -38.0(4) . .
O22 W10 O24 Si1 45.5(4) . .
O36 W10 O24 W6 41(3) . .
O32 W10 O24 W6 95.7(2) . .
O28 W10 O24 W6 -1.7(2) . .
O30 W10 O24 W6 -170.4(2) . .
O22 W10 O24 W6 -87.0(2) . .
O36 W10 O24 W8 -50(3) . .
O32 W10 O24 W8 4.9(2) . .
O28 W10 O24 W8 -92.4(2) . .
O30 W10 O24 W8 98.9(2) . .
O22 W10 O24 W8 -177.7(2) . .
O33 W7 O25 W5 -174.5(4) . .
O31 W7 O25 W5 -71.2(4) . .
O29 W7 O25 W5 30.5(9) . .
O19 W7 O25 W5 84.5(3) . .
O23 W7 O25 W5 1.7(3) . .
O17 W5 O25 W7 173.5(4) . .
O13 W5 O25 W7 0.6(9) . .
O27 W5 O25 W7 74.4(4) . .
O11 W5 O25 W7 -84.9(4) . .
O23 W5 O25 W7 -1.7(3) . .
O18 W6 O26 W8 174.6(4) . .
O12 W6 O26 W8 73.6(4) . .
O14 W6 O26 W8 -24.8(8) . .
O28 W6 O26 W8 -85.4(4) . .
O24 W6 O26 W8 -9.4(3) . .
O34 W8 O26 W6 -179.2(4) . .
O20 W8 O26 W6 -74.2(4) . .
O29 W8 O26 W6 17.7(9) . .
O32 W8 O26 W6 83.2(4) . .
O24 W8 O26 W6 9.4(3) . .
O17 W5 O27 W9 176.6(3) . .
O13 W5 O27 W9 73.5(3) . .
O11 W5 O27 W9 -22.6(8) . .
O25 W5 O27 W9 -84.4(3) . .
O23 W5 O27 W9 -9.0(3) . .
O35 W9 O27 W5 -179.6(4) . .
O21 W9 O27 W5 -75.2(4) . .
O30 W9 O27 W5 15.9(10) . .
O31 W9 O27 W5 83.0(3) . .
O23 W9 O27 W5 9.1(3) . .
O36 W10 O28 W6 -173.9(4) . .
O32 W10 O28 W6 -71.4(4) . .
O30 W10 O28 W6 33.4(9) . .
O22 W10 O28 W6 84.5(3) . .
O24 W10 O28 W6 2.3(3) . .
O18 W6 O28 W10 172.9(4) . .
O12 W6 O28 W10 3.6(9) . .
O14 W6 O28 W10 -85.6(4) . .
O26 W6 O28 W10 73.8(3) . .
O24 W6 O28 W10 -2.3(3) . .
O34 W8 O29 W7 140.7(8) . .
O20 W8 O29 W7 35.3(9) . .
O26 W8 O29 W7 -56.2(13) . .
O32 W8 O29 W7 -121.3(9) . .
O24 W8 O29 W7 -48.2(8) . .
O33 W7 O29 W8 -137.4(8) . .
O25 W7 O29 W8 17.8(13) . .
O31 W7 O29 W8 119.5(8) . .
O19 W7 O29 W8 -36.4(8) . .
O23 W7 O29 W8 45.8(8) . .
O35 W9 O30 W10 145.1(9) . .
O21 W9 O30 W10 40.0(9) . .
O27 W9 O30 W10 -50.5(14) . .
O31 W9 O30 W10 -117.1(9) . .
O23 W9 O30 W10 -43.9(9) . .
O36 W10 O30 W9 -141.9(9) . .
O32 W10 O30 W9 115.8(9) . .
O28 W10 O30 W9 10.8(14) . .
O22 W10 O30 W9 -40.3(9) . .
O24 W10 O30 W9 41.0(9) . .
O33 W7 O31 W9 170.8(3) . .
O25 W7 O31 W9 68.6(4) . .
O29 W7 O31 W9 -89.4(3) . .
O19 W7 O31 W9 -11.7(8) . .
O23 W7 O31 W9 -5.6(3) . .
O35 W9 O31 W7 -167.8(4) . .
O21 W9 O31 W7 2.6(9) . .
O30 W9 O31 W7 91.7(4) . .
O27 W9 O31 W7 -69.9(3) . .
O23 W9 O31 W7 5.8(3) . .
O36 W10 O32 W8 168.8(3) . .
O28 W10 O32 W8 67.9(4) . .
O30 W10 O32 W8 -90.6(3) . .
O22 W10 O32 W8 -12.8(8) . .
O24 W10 O32 W8 -6.5(3) . .
O34 W8 O32 W10 -167.5(4) . .
O20 W8 O32 W10 5.3(8) . .
O29 W8 O32 W10 92.0(4) . .
O26 W8 O32 W10 -69.1(4) . .
O24 W8 O32 W10 6.6(3) . .
O37 Dy1 O37 Dy1 0.0 3_656 3_656
O4 Dy1 O37 Dy1 116.7(3) 3_656 3_656
O2 Dy1 O37 Dy1 -90.2(3) . 3_656
O3 Dy1 O37 Dy1 31.9(6) 3_656 3_656
O1 Dy1 O37 Dy1 -161.3(4) . 3_656
C131 N101 C101 C102 -48.4(10) . .
C121 N101 C101 C102 -168.6(7) . .
C111 N101 C101 C102 70.9(9) . .
N101 C101 C102 C103 -173.6(8) . .
C101 C102 C103 C104 -172.1(9) . .
C101 N101 C111 C112 178.2(7) . .
C131 N101 C111 C112 -60.2(9) . .
C121 N101 C111 C112 59.5(10) . .
N101 C111 C112 C113 -175.1(8) . .
C111 C112 C113 C114 177.6(9) . .
C101 N101 C121 C122 -69.8(10) . .
C131 N101 C121 C122 168.1(8) . .
C111 N101 C121 C122 48.9(10) . .
N101 C121 C122 C123 169.3(8) . .
C121 C122 C123 C124 179.2(9) . .
C101 N101 C131 C132 -54.5(10) . .
C121 N101 C131 C132 65.3(10) . .
C111 N101 C131 C132 -173.8(7) . .
N101 C131 C132 C133 -168.2(8) . .
C131 C132 C133 C134 -59.6(12) . .
C231 N201 C201 C202 -57.6(10) . .
C211 N201 C201 C202 63.4(10) . .
C221 N201 C201 C202 -176.0(8) . .
N201 C201 C202 C203 -166.1(8) . .
C201 C202 C203 C204 -170.9(9) . .
C231 N201 C211 C212 170.1(7) . .
C221 N201 C211 C212 -65.6(9) . .
C201 N201 C211 C212 51.1(10) . .
N201 C211 C212 C213 170.1(8) . .
C211 C212 C213 C214 -71.2(12) . .
C231 N201 C221 C222 83.6(10) . .
C211 N201 C221 C222 -40.0(11) . .
C201 N201 C221 C222 -161.3(8) . .
N201 C221 C222 C223 -174.8(8) . .
C221 C222 C223 C224 173.9(9) . .
C211 N201 C231 C232 64.1(10) . .
C221 N201 C231 C232 -59.9(10) . .
C201 N201 C231 C232 -173.6(8) . .
N201 C231 C232 C233 -167.7(8) . .
C231 C232 C233 C234 177.7(9) . .
C321 N301 C301 C302 -179.7(9) . .
C331 N301 C301 C302 -59.4(11) . .
C311 N301 C301 C302 58.7(11) . .
N301 C301 C302 C303 173.4(9) . .
C301 C302 C303 C304 -174.7(11) . .
C301 N301 C311 C312 54.9(11) . .
C321 N301 C311 C312 -63.2(11) . .
C331 N301 C311 C312 175.7(9) . .
N301 C311 C312 C313 170.7(10) . .
C311 C312 C313 C314 -80.9(14) . .
C301 N301 C321 C322 -171.6(9) . .
C331 N301 C321 C322 67.9(11) . .
C311 N301 C321 C322 -50.7(11) . .
N301 C321 C322 C323 -170.9(10) . .
C321 C322 C323 C324 76.5(15) . .
C301 N301 C331 C332 -47.6(10) . .
C321 N301 C331 C332 69.9(10) . .
C311 N301 C331 C332 -168.3(8) . .
N301 C331 C332 C333 -157.9(9) . .
C331 C332 C333 C334 74.7(12) . .
C411 N401 C401 C402 -61.9(13) . .
C421 N401 C401 C402 177.2(9) . .
C431 N401 C401 C402 56.8(13) . .
N401 C401 C402 C403 176.1(11) . .
C401 C402 C403 C404 174.6(13) . .
C401 N401 C411 C412 -55.7(13) . .
C421 N401 C411 C412 61.7(12) . .
C431 N401 C411 C412 -178.4(10) . .
N401 C411 C412 C413 -173.1(10) . .
C411 C412 C413 C414 -174.3(11) . .
C401 N401 C421 C422 178.7(9) . .
C411 N401 C421 C422 57.2(12) . .
C431 N401 C421 C422 -59.6(12) . .
N401 C421 C422 C423 -172.7(9) . .
C421 C422 C423 C424 75.4(14) . .
C401 N401 C431 C432 54.9(13) . .
C411 N401 C431 C432 177.4(10) . .
C421 N401 C431 C432 -62.4(13) . .
N401 C431 C432 C433 178.1(10) . .
C431 C432 C433 C434 171.8(11) . .
Cl33 C31 Cl31 C32 -25(5) . .
Cl32 C31 Cl31 C32 100(4) . .
Cl34 C31 Cl31 C32 81(4) . .
C32 C31 Cl32 Cl34 -20(4) . .
Cl31 C31 Cl32 Cl34 -118.7(18) . .
Cl33 C31 Cl32 Cl34 -108.5(18) . .
Cl31 C31 Cl32 C32 -99(5) . .
Cl33 C31 Cl32 C32 -89(5) . .
Cl34 C31 Cl32 C32 20(4) . .
Cl31 C31 C32 Cl34 114.4(14) . .
Cl33 C31 C32 Cl34 119.3(9) . .
Cl32 C31 C32 Cl34 6.5(14) . .
Cl31 C31 C32 Cl33 -4.9(9) . .
Cl32 C31 C32 Cl33 -112.8(16) . .
Cl34 C31 C32 Cl33 -119.3(9) . .
Cl33 C31 C32 Cl31 4.9(9) . .
Cl32 C31 C32 Cl31 -108(2) . .
Cl34 C31 C32 Cl31 -114.4(14) . .
Cl31 C31 C32 Cl32 108(2) . .
Cl33 C31 C32 Cl32 112.8(16) . .
Cl34 C31 C32 Cl32 -6.5(14) . .
C31 Cl31 C32 Cl34 -73(4) . .
C31 Cl31 C32 Cl33 155(5) . .
C31 Cl31 C32 Cl32 -61(4) . .
Cl34 Cl32 C32 C31 159(5) . .
C31 Cl32 C32 Cl34 -159(5) . .
Cl34 Cl32 C32 Cl33 -133.2(18) . .
C31 Cl32 C32 Cl33 68(4) . .
Cl34 Cl32 C32 Cl31 -139.9(17) . .
C31 Cl32 C32 Cl31 61(4) . .
Cl31 C31 Cl33 C32 155(5) . .
Cl32 C31 Cl33 C32 96(4) . .
Cl34 C31 Cl33 C32 76(4) . .
Cl34 C32 Cl33 C31 -76(4) . .
Cl31 C32 Cl33 C31 -24(5) . .
Cl32 C32 Cl33 C31 -61(4) . .
C31 Cl32 Cl34 C32 5.9(13) . .
C32 Cl32 Cl34 C31 -5.9(13) . .
C31 C32 Cl34 Cl32 -20(4) . .
Cl33 C32 Cl34 Cl32 52(2) . .
Cl31 C32 Cl34 Cl32 42.7(18) . .
Cl33 C32 Cl34 C31 72(4) . .
Cl31 C32 Cl34 C31 62(4) . .
Cl32 C32 Cl34 C31 20(4) . .
C32 C31 Cl34 Cl32 160(4) . .
Cl31 C31 Cl34 Cl32 68.1(19) . .
Cl33 C31 Cl34 Cl32 80.6(19) . .
Cl31 C31 Cl34 C32 -92(4) . .
Cl33 C31 Cl34 C32 -80(4) . .
Cl32 C31 Cl34 C32 -160(4) . .
